data_2200191
loop_
_publ_author_name
'Senhaji, Fatima-Zahra'
'El-Bali, Brahim'
'Kerbal, Abdelali'
'Tajdine, Janati'
'Bitit, Najib'
'Bolte, Michael'

_publ_section_title
;
 Diethyl 2-(acridin-9-ylmethylene)malonate
;
_journal_issue 3
_journal_name_full 'Acta Crystallographica Section E'
_journal_page_first o298
_journal_page_last o299
_journal_paper_doi 10.1107/S160053680100366X
_journal_volume 57
_journal_year 2001
_chemical_formula_iupac 'C21 H19 N O4'
_chemical_formula_moiety 'C21 H19 N O4'
_chemical_formula_sum 'C21 H19 N O4'
_chemical_formula_weight 349.37
_chemical_name_systematic
;
Diethyl 2-(acridin-9-ylmethylene)malonate
;
_space_group_IT_number 14
_symmetry_cell_setting monoclinic
_symmetry_space_group_name_Hall '-P 2yn'
_symmetry_space_group_name_H-M 'P 1 21/n 1'
_audit_creation_method SHELXL-97
_cell_angle_alpha 90.00
_cell_angle_beta 108.805(5)
_cell_angle_gamma 90.00
_cell_formula_units_Z 4
_cell_length_a 9.8535(7)
_cell_length_b 14.8880(10)
_cell_length_c 12.5317(8)
_cell_measurement_reflns_used 509
_cell_measurement_temperature 173(2)
_cell_measurement_theta_max 20
_cell_measurement_theta_min 1
_cell_volume 1740.3(2)
_computing_cell_refinement SMART
_computing_data_collection 'SMART (Siemens, 1995)'
_computing_data_reduction 'SAINT (Siemens, 1995)'
_computing_molecular_graphics 'XP in SHELXTL-Plus (Sheldrick, 1991)'
_computing_structure_refinement 'SHELXL97 (Sheldrick, 1997)'
_computing_structure_solution 'SHELXS97 (Sheldrick, 1990)'
_diffrn_ambient_temperature 173(2)
_diffrn_measured_fraction_theta_full .926
_diffrn_measured_fraction_theta_max .926
_diffrn_measurement_device_type 'Siemens CCD three-circle'
_diffrn_measurement_method \w
_diffrn_radiation_monochromator graphite
_diffrn_radiation_source 'fine-focus sealed tube'
_diffrn_radiation_type MoK\a
_diffrn_radiation_wavelength .71073
_diffrn_reflns_av_R_equivalents .0252
_diffrn_reflns_av_sigmaI/netI .0125
_diffrn_reflns_limit_h_max 12
_diffrn_reflns_limit_h_min -12
_diffrn_reflns_limit_k_max 18
_diffrn_reflns_limit_k_min -17
_diffrn_reflns_limit_l_max 15
_diffrn_reflns_limit_l_min -15
_diffrn_reflns_number 25802
_diffrn_reflns_theta_full 27.10
_diffrn_reflns_theta_max 27.10
_diffrn_reflns_theta_min 2.20
_diffrn_standards_decay_% 0
_diffrn_standards_interval_time 1200
_diffrn_standards_number 434
_exptl_absorpt_coefficient_mu .093
_exptl_absorpt_correction_T_max .9745
_exptl_absorpt_correction_T_min .9397
_exptl_absorpt_correction_type empirical
_exptl_absorpt_process_details '(SADABS; Sheldrick, 1996)'
_exptl_crystal_colour yellow
_exptl_crystal_density_diffrn 1.333
_exptl_crystal_density_method 'not measured'
_exptl_crystal_description block
_exptl_crystal_F_000 736
_exptl_crystal_size_max .68
_exptl_crystal_size_mid .62
_exptl_crystal_size_min .28
_refine_diff_density_max .213
_refine_diff_density_min -.170
_refine_ls_extinction_coef .0117(11)
_refine_ls_extinction_method SHELXL97
_refine_ls_goodness_of_fit_ref 1.049
_refine_ls_hydrogen_treatment constr
_refine_ls_matrix_type full
_refine_ls_number_parameters 236
_refine_ls_number_reflns 3553
_refine_ls_number_restraints 0
_refine_ls_restrained_S_all 1.049
_refine_ls_R_factor_all .0402
_refine_ls_R_factor_gt .0358
_refine_ls_shift/su_max <0.001
_refine_ls_shift/su_mean <0.001
_refine_ls_structure_factor_coef Fsqd
_refine_ls_weighting_details 'calc w = 1/[\s^2^(Fo^2^)+(0.0336P)^2^+0.6851P] where P = (Fo^2^+2Fc^2^)/3'
_refine_ls_weighting_scheme calc
_refine_ls_wR_factor_ref .0863
_reflns_number_gt 3240
_reflns_number_total 3553
_reflns_threshold_expression I>2\s(I)
_cod_data_source_file na6054.cif
_cod_data_source_block I
_cod_depositor_comments
;
The following automatic conversions were performed:
'_symmetry_cell_setting' value 'Monoclinic' changed to 'monoclinic'
according to '/home/saulius/struct/CIF-dictionaries/cif_core.dic'
dictionary named 'cif_core.dic' version 2.4.1 from 2010-06-29.

Automatic conversion script
Id: cif_fix_enum 1527 2010-12-29 10:47:43Z saulius 

The following automatic conversions were performed:

'_symmetry_cell_setting' value 'Monoclinic' changed to 'monoclinic'
according to /home/saulius/struct/CIF-dictionaries/cif_core.dic
dictionary named 'cif_core.dic' version 2.4.1 from
2010-06-29.

'_exptl_absorpt_correction_type' value 'Empirical'
changed to 'empirical' according to
/home/saulius/struct/CIF-dictionaries/cif_core.dic dictionary named
'cif_core.dic' version 2.4.1 from 2010-06-29.

Automatic conversion script
Id: cif_fix_values 1715 2011-07-08 13:25:40Z adriana 
;
_cod_original_sg_symbol_H-M 'P 21/n'
_cod_database_code 2200191
_cod_database_fobs_code 2200191

loop_
_symmetry_equiv_pos_as_xyz
'x, y, z'
'-x+1/2, y+1/2, -z+1/2'
'-x, -y, -z'
'x-1/2, -y-1/2, z-1/2'

loop_
_atom_site_label
_atom_site_fract_x
_atom_site_fract_y
_atom_site_fract_z
_atom_site_U_iso_or_equiv
_atom_site_adp_type
_atom_site_calc_flag
_atom_site_refinement_flags
_atom_site_occupancy
_atom_site_disorder_assembly
_atom_site_disorder_group
_atom_site_type_symbol
C1 .26955(12) .42640(8) .16720(9) .0231(2) Uani d . 1 . . C
C2 .20494(11) .42147(8) .25206(9) .0227(2) Uani d . 1 . . C
C3 .23026(12) .35032(8) .33269(10) .0262(3) Uani d . 1 . . C
H3 .2963 .3040 .3319 .031 Uiso calc R 1 . . H
C4 .16102(13) .34806(8) .41057(10) .0288(3) Uani d . 1 . . C
H4 .1801 .3007 .4642 .035 Uiso calc R 1 . . H
C5 .06042(13) .41579(9) .41266(10) .0311(3) Uani d . 1 . . C
H5 .0122 .4131 .4671 .037 Uiso calc R 1 . . H
C6 .03282(13) .48421(8) .33754(10) .0289(3) Uani d . 1 . . C
H6 -.0346 .5291 .3401 .035 Uiso calc R 1 . . H
C7 .10332(12) .49015(8) .25457(9) .0237(2) Uani d . 1 . . C
N8 .06857(10) .55913(7) .18145(8) .0259(2) Uani d . 1 . . N
C9 .13105(12) .56268(8) .10047(10) .0247(2) Uani d . 1 . . C
C10 .09174(13) .63450(8) .02092(10) .0300(3) Uani d . 1 . . C
H10 .0262 .6790 .0281 .036 Uiso calc R 1 . . H
C11 .14732(14) .63971(9) -.06492(11) .0336(3) Uani d . 1 . . C
H11 .1188 .6873 -.1179 .040 Uiso calc R 1 . . H
C12 .24739(14) .57509(9) -.07665(11) .0328(3) Uani d . 1 . . C
H12 .2851 .5797 -.1373 .039 Uiso calc R 1 . . H
C13 .28964(13) .50660(8) -.00138(10) .0283(3) Uani d . 1 . . C
H13 .3582 .4644 -.0091 .034 Uiso calc R 1 . . H
C14 .23219(12) .49736(8) .08916(9) .0236(2) Uani d . 1 . . C
C15 .36460(12) .35354(8) .15277(10) .0247(2) Uani d . 1 . . C
H15 .3288 .3176 .0870 .030 Uiso calc R 1 . . H
C16 .49443(12) .33298(8) .22174(9) .0240(2) Uani d . 1 . . C
C17 .56797(12) .25193(8) .19547(10) .0245(2) Uani d . 1 . . C
O17 .51567(9) .20410(6) .11525(7) .0332(2) Uani d . 1 . . O
O18 .69742(9) .24075(6) .27090(7) .0299(2) Uani d . 1 . . O
C19 .77218(13) .15790(8) .26135(11) .0310(3) Uani d . 1 . . C
H19A .7666 .1477 .1820 .037 Uiso calc R 1 . . H
H19B .7279 .1060 .2869 .037 Uiso calc R 1 . . H
C20 .92543(13) .16831(9) .33415(11) .0344(3) Uani d . 1 . . C
H20A .9788 .1136 .3298 .052 Uiso calc R 1 . . H
H20B .9295 .1784 .4124 .052 Uiso calc R 1 . . H
H20C .9681 .2197 .3079 .052 Uiso calc R 1 . . H
C21 .57236(12) .38889(8) .32314(10) .0257(3) Uani d . 1 . . C
O21 .62386(12) .46068(6) .31636(8) .0445(3) Uani d . 1 . . O
O22 .57564(9) .34863(6) .41841(7) .0311(2) Uani d . 1 . . O
C23 .65208(15) .39471(10) .52345(10) .0360(3) Uani d . 1 . . C
H23A .6350 .4603 .5150 .043 Uiso calc R 1 . . H
H23B .7564 .3837 .5439 .043 Uiso calc R 1 . . H
C24 .59637(16) .35829(11) .61253(11) .0419(3) Uani d . 1 . . C
H24A .6457 .3877 .6846 .063 Uiso calc R 1 . . H
H24B .6137 .2934 .6199 .063 Uiso calc R 1 . . H
H24C .4932 .3699 .5914 .063 Uiso calc R 1 . . H

loop_
_atom_site_aniso_label
_atom_site_aniso_U_11
_atom_site_aniso_U_22
_atom_site_aniso_U_33
_atom_site_aniso_U_12
_atom_site_aniso_U_13
_atom_site_aniso_U_23
C1 .0203(5) .0239(6) .0229(6) -.0018(4) .0040(4) -.0029(4)
C2 .0208(5) .0231(6) .0221(5) -.0014(4) .0040(4) -.0023(4)
C3 .0250(6) .0246(6) .0278(6) .0014(4) .0069(5) .0007(5)
C4 .0322(6) .0273(6) .0268(6) -.0002(5) .0091(5) .0038(5)
C5 .0339(7) .0346(7) .0284(6) .0003(5) .0150(5) -.0005(5)
C6 .0287(6) .0300(6) .0297(6) .0042(5) .0119(5) -.0016(5)
C7 .0228(5) .0238(6) .0226(6) -.0011(4) .0045(4) -.0023(4)
N8 .0267(5) .0245(5) .0252(5) .0016(4) .0064(4) -.0005(4)
C9 .0244(6) .0237(6) .0227(6) -.0037(4) .0030(4) -.0021(4)
C10 .0317(6) .0254(6) .0290(6) -.0005(5) .0045(5) .0016(5)
C11 .0394(7) .0289(6) .0281(6) -.0052(5) .0048(5) .0058(5)
C12 .0363(7) .0365(7) .0261(6) -.0097(5) .0105(5) .0001(5)
C13 .0277(6) .0308(6) .0265(6) -.0046(5) .0090(5) -.0033(5)
C14 .0218(5) .0250(6) .0215(5) -.0044(4) .0036(4) -.0029(4)
C15 .0285(6) .0250(6) .0224(6) -.0011(5) .0106(5) -.0018(4)
C16 .0262(6) .0244(6) .0232(6) -.0006(4) .0104(5) -.0002(4)
C17 .0271(6) .0246(6) .0233(6) -.0004(5) .0099(5) .0013(5)
O17 .0347(5) .0327(5) .0289(5) .0055(4) .0055(4) -.0071(4)
O18 .0268(4) .0281(4) .0318(5) .0050(3) .0053(4) -.0053(4)
C19 .0298(6) .0256(6) .0352(7) .0065(5) .0068(5) -.0019(5)
C20 .0292(6) .0356(7) .0365(7) .0048(5) .0081(5) .0012(6)
C21 .0242(6) .0253(6) .0282(6) .0016(5) .0094(5) -.0009(5)
O21 .0618(7) .0319(5) .0375(5) -.0160(5) .0127(5) -.0019(4)
O22 .0362(5) .0322(5) .0235(4) -.0088(4) .0077(4) -.0044(3)
C23 .0374(7) .0413(7) .0264(6) -.0113(6) .0065(5) -.0091(5)
C24 .0467(8) .0505(9) .0270(7) -.0118(7) .0098(6) -.0072(6)

loop_
_atom_type_symbol
_atom_type_description
_atom_type_scat_dispersion_real
_atom_type_scat_dispersion_imag
_atom_type_scat_source
C C .0033 .0016 'International Tables Vol C Tables 4.2.6.8 and 6.1.1.4'
H H .0000 .0000 'International Tables Vol C Tables 4.2.6.8 and 6.1.1.4'
N N .0061 .0033 'International Tables Vol C Tables 4.2.6.8 and 6.1.1.4'
O O .0106 .0060 'International Tables Vol C Tables 4.2.6.8 and 6.1.1.4'

loop_
_geom_angle_atom_site_label_1
_geom_angle_atom_site_label_2
_geom_angle_atom_site_label_3
_geom_angle
_geom_angle_publ_flag
C14 C1 C2 118.98(10) ?
C14 C1 C15 119.96(10) ?
C2 C1 C15 120.80(10) ?
C1 C2 C3 123.70(10) ?
C1 C2 C7 117.86(10) ?
C3 C2 C7 118.39(10) ?
C4 C3 C2 120.81(11) ?
C4 C3 H3 119.6 ?
C2 C3 H3 119.6 ?
C3 C4 C5 120.69(11) ?
C3 C4 H4 119.7 ?
C5 C4 H4 119.7 ?
C6 C5 C4 120.43(11) ?
C6 C5 H5 119.8 ?
C4 C5 H5 119.8 ?
C5 C6 C7 121.15(11) ?
C5 C6 H6 119.4 ?
C7 C6 H6 119.4 ?
N8 C7 C6 117.82(10) ?
N8 C7 C2 123.63(10) ?
C6 C7 C2 118.53(10) ?
C7 N8 C9 117.74(10) y
N8 C9 C10 117.94(11) ?
N8 C9 C14 123.34(10) ?
C10 C9 C14 118.71(11) ?
C11 C10 C9 120.54(12) ?
C11 C10 H10 119.7 ?
C9 C10 H10 119.7 ?
C10 C11 C12 120.98(12) ?
C10 C11 H11 119.5 ?
C12 C11 H11 119.5 ?
C13 C12 C11 120.27(12) ?
C13 C12 H12 119.9 ?
C11 C12 H12 119.9 ?
C12 C13 C14 120.79(12) ?
C12 C13 H13 119.6 ?
C14 C13 H13 119.6 ?
C1 C14 C13 122.88(11) ?
C1 C14 C9 118.43(10) ?
C13 C14 C9 118.68(10) ?
C16 C15 C1 127.10(11) ?
C16 C15 H15 116.4 ?
C1 C15 H15 116.4 ?
C15 C16 C17 118.38(10) ?
C15 C16 C21 122.94(10) ?
C17 C16 C21 118.66(10) ?
O17 C17 O18 125.00(11) ?
O17 C17 C16 123.57(11) ?
O18 C17 C16 111.43(10) ?
C17 O18 C19 116.13(9) ?
O18 C19 C20 107.35(10) ?
O18 C19 H19A 110.2 ?
C20 C19 H19A 110.2 ?
O18 C19 H19B 110.2 ?
C20 C19 H19B 110.2 ?
H19A C19 H19B 108.5 ?
C19 C20 H20A 109.5 ?
C19 C20 H20B 109.5 ?
H20A C20 H20B 109.5 ?
C19 C20 H20C 109.5 ?
H20A C20 H20C 109.5 ?
H20B C20 H20C 109.5 ?
O21 C21 O22 125.37(11) ?
O21 C21 C16 123.08(11) ?
O22 C21 C16 111.55(10) ?
C21 O22 C23 117.05(10) ?
O22 C23 C24 107.21(10) ?
O22 C23 H23A 110.3 ?
C24 C23 H23A 110.3 ?
O22 C23 H23B 110.3 ?
C24 C23 H23B 110.3 ?
H23A C23 H23B 108.5 ?
C23 C24 H24A 109.5 ?
C23 C24 H24B 109.5 ?
H24A C24 H24B 109.5 ?
C23 C24 H24C 109.5 ?
H24A C24 H24C 109.5 ?
H24B C24 H24C 109.5 ?

loop_
_geom_bond_atom_site_label_1
_geom_bond_atom_site_label_2
_geom_bond_site_symmetry_2
_geom_bond_distance
_geom_bond_publ_flag
C1 C14 . 1.4057(16) ?
C1 C2 . 1.4064(16) ?
C1 C15 . 1.4819(16) ?
C2 C3 . 1.4292(16) ?
C2 C7 . 1.4386(16) ?
C3 C4 . 1.3596(17) ?
C3 H3 . .9500 ?
C4 C5 . 1.4202(17) ?
C4 H4 . .9500 ?
C5 C6 . 1.3538(18) ?
C5 H5 . .9500 ?
C6 C7 . 1.4272(16) ?
C6 H6 . .9500 ?
C7 N8 . 1.3451(15) y
N8 C9 . 1.3471(15) y
C9 C10 . 1.4277(16) ?
C9 C14 . 1.4317(16) ?
C10 C11 . 1.3576(18) ?
C10 H10 . .9500 ?
C11 C12 . 1.4188(19) ?
C11 H11 . .9500 ?
C12 C13 . 1.3601(18) ?
C12 H12 . .9500 ?
C13 C14 . 1.4286(16) ?
C13 H13 . .9500 ?
C15 C16 . 1.3284(16) ?
C15 H15 . .9500 ?
C16 C17 . 1.4978(16) ?
C16 C21 . 1.5060(16) ?
C17 O17 . 1.2038(14) ?
C17 O18 . 1.3308(14) ?
O18 C19 . 1.4613(14) ?
C19 C20 . 1.4995(17) ?
C19 H19A . .9900 ?
C19 H19B . .9900 ?
C20 H20A . .9800 ?
C20 H20B . .9800 ?
C20 H20C . .9800 ?
C21 O21 . 1.1978(15) ?
C21 O22 . 1.3270(14) ?
O22 C23 . 1.4600(14) ?
C23 C24 . 1.4956(19) ?
C23 H23A . .9900 ?
C23 H23B . .9900 ?
C24 H24A . .9800 ?
C24 H24B . .9800 ?
C24 H24C . .9800 ?

loop_
_geom_torsion_atom_site_label_1
_geom_torsion_atom_site_label_2
_geom_torsion_atom_site_label_3
_geom_torsion_atom_site_label_4
_geom_torsion
_geom_torsion_publ_flag
C14 C1 C2 C3 177.23(10) ?
C15 C1 C2 C3 3.19(17) ?
C14 C1 C2 C7 -.14(15) ?
C15 C1 C2 C7 -174.18(10) ?
C1 C2 C3 C4 -177.98(11) ?
C7 C2 C3 C4 -.62(17) ?
C2 C3 C4 C5 .83(18) ?
C3 C4 C5 C6 -.57(19) ?
C4 C5 C6 C7 .10(19) ?
C5 C6 C7 N8 178.82(11) ?
C5 C6 C7 C2 .09(17) ?
C1 C2 C7 N8 -.98(16) ?
C3 C2 C7 N8 -178.50(11) ?
C1 C2 C7 C6 177.68(10) ?
C3 C2 C7 C6 .16(16) ?
C6 C7 N8 C9 -177.46(10) ?
C2 C7 N8 C9 1.20(16) ?
C7 N8 C9 C10 178.43(10) ?
C7 N8 C9 C14 -.33(16) ?
N8 C9 C10 C11 -177.63(11) ?
C14 C9 C10 C11 1.19(17) ?
C9 C10 C11 C12 -1.11(18) ?
C10 C11 C12 C13 -.14(19) ?
C11 C12 C13 C14 1.28(18) ?
C2 C1 C14 C13 -178.46(10) ?
C15 C1 C14 C13 -4.37(17) ?
C2 C1 C14 C9 .92(16) ?
C15 C1 C14 C9 175.01(10) ?
C12 C13 C14 C1 178.23(11) ?
C12 C13 C14 C9 -1.16(17) ?
N8 C9 C14 C1 -.73(16) ?
C10 C9 C14 C1 -179.48(10) ?
N8 C9 C14 C13 178.68(10) ?
C10 C9 C14 C13 -.07(16) ?
C14 C1 C15 C16 116.28(13) ?
C2 C1 C15 C16 -69.74(16) ?
C1 C15 C16 C17 175.44(10) y
C1 C15 C16 C21 -6.31(18) y
C15 C16 C17 O17 -.21(17) y
C21 C16 C17 O17 -178.55(11) ?
C15 C16 C17 O18 179.12(10) y
C21 C16 C17 O18 .79(14) ?
O17 C17 O18 C19 -7.67(17) ?
C16 C17 O18 C19 173.01(9) y
C17 O18 C19 C20 166.89(10) y
C15 C16 C21 O21 -72.84(17) y
C17 C16 C21 O21 105.41(14) ?
C15 C16 C21 O22 107.05(13) y
C17 C16 C21 O22 -74.69(13) ?
O21 C21 O22 C23 -1.91(18) ?
C16 C21 O22 C23 178.21(10) y
C21 O22 C23 C24 158.67(11) y

loop_
_cod_related_entry_id
_cod_related_entry_database
_cod_related_entry_code
1 ChemSpider 21132964
